data_4310141
loop_
_publ_author_name
'Angela L. Reiff'
'Eva M. Garcia-Frutos'
'Jun Mo Gil'
'Oren P. Anderson'
'Louis S. Hegedus'

_publ_section_title
;
Synthesis and Properties of Cobalt(III) Complexes of 4-Substituted
Pyridine-Capped Dioxocyclams
;
_journal_name_full 'Inorganic Chemistry'
_journal_page_first 9162
_journal_page_last 9174
_journal_paper_doi 10.1021/ic050200h
_journal_volume 44
_journal_year 2005
_chemical_formula_sum 'C30 H41 Co N6 O7'
_chemical_formula_weight 656.62
_chemical_name_systematic
; 
 ? 
;
_space_group_IT_number 9
_symmetry_cell_setting monoclinic
_symmetry_space_group_name_Hall 'C -2yc'
_symmetry_space_group_name_H-M 'C 1 c 1'
_atom_sites_solution_hydrogens geom
_atom_sites_solution_primary direct
_atom_sites_solution_secondary difmap
_audit_creation_method SHELXL-97
_cell_angle_alpha 90.00
_cell_angle_beta 102.815(5)
_cell_angle_gamma 90.00
_cell_formula_units_Z 4
_cell_length_a 10.6644(19)
_cell_length_b 21.732(4)
_cell_length_c 14.189(3)
_cell_measurement_temperature 298(2)
_cell_volume 3206.5(11)
_computing_cell_refinement 'Bruker SMART'
_computing_data_collection 'Bruker SMART'
_computing_data_reduction 'Bruker SAINT'
_computing_molecular_graphics 'Bruker SHELXTL'
_computing_publication_material 'Bruker SHELXTL'
_computing_structure_refinement 'Bruker SHELXTL'
_computing_structure_solution 'Bruker SHELXTL'
_diffrn_ambient_temperature 298(2)
_diffrn_measured_fraction_theta_full 0.998
_diffrn_measured_fraction_theta_max 0.998
_diffrn_measurement_device_type 'CCD area detector'
_diffrn_measurement_method 'phi and omega scans'
_diffrn_radiation_monochromator graphite
_diffrn_radiation_source 'fine-focus sealed tube'
_diffrn_radiation_type MoK\a
_diffrn_radiation_wavelength 0.71073
_diffrn_reflns_av_R_equivalents 0.0621
_diffrn_reflns_av_sigmaI/netI 0.0924
_diffrn_reflns_limit_h_max 10
_diffrn_reflns_limit_h_min -10
_diffrn_reflns_limit_k_max 21
_diffrn_reflns_limit_k_min -21
_diffrn_reflns_limit_l_max 14
_diffrn_reflns_limit_l_min -14
_diffrn_reflns_number 8048
_diffrn_reflns_theta_full 20.81
_diffrn_reflns_theta_max 20.81
_diffrn_reflns_theta_min 2.17
_exptl_absorpt_coefficient_mu 0.590
_exptl_absorpt_correction_T_max 0.9013
_exptl_absorpt_correction_T_min 0.8523
_exptl_absorpt_correction_type multi-scan
_exptl_absorpt_process_details 'SADABS (Sheldrick, 1997)'
_exptl_crystal_colour 'clear dark pink'
_exptl_crystal_density_diffrn 1.360
_exptl_crystal_density_meas ?
_exptl_crystal_density_method .
_exptl_crystal_description prism
_exptl_crystal_F_000 1384
_exptl_crystal_size_max 0.28
_exptl_crystal_size_mid 0.25
_exptl_crystal_size_min 0.18
_refine_diff_density_max 0.288
_refine_diff_density_min -0.172
_refine_diff_density_rms 0.048
_refine_ls_abs_structure_details 'Flack H D (1983), Acta Cryst. A39, 876-881'
_refine_ls_abs_structure_Flack 0.02(2)
_refine_ls_extinction_method none
_refine_ls_goodness_of_fit_ref 0.973
_refine_ls_hydrogen_treatment constr
_refine_ls_matrix_type full
_refine_ls_number_parameters 397
_refine_ls_number_reflns 3342
_refine_ls_number_restraints 2
_refine_ls_restrained_S_all 0.973
_refine_ls_R_factor_all 0.0843
_refine_ls_R_factor_gt 0.0491
_refine_ls_shift/su_max 0.000
_refine_ls_shift/su_mean 0.000
_refine_ls_structure_factor_coef Fsqd
_refine_ls_weighting_details 'calc w=1/[\s^2^(Fo^2^)+(0.0518P)^2^+0.0000P] where P=(Fo^2^+2Fc^2^)/3'
_refine_ls_weighting_scheme calc
_refine_ls_wR_factor_gt 0.0955
_refine_ls_wR_factor_ref 0.1070
_reflns_number_gt 2409
_reflns_number_total 3342
_reflns_threshold_expression >2sigma(I)
_cod_data_source_file ic050200hsi20050204_103054_3.cif
_cod_data_source_block lsh133m
_cod_depositor_comments
;
The following automatic conversions were performed:
'_symmetry_cell_setting' value 'Monoclinic' changed to 'monoclinic'
according to '/home/saulius/struct/CIF-dictionaries/cif_core.dic'
dictionary named 'cif_core.dic' version 2.4.1 from 2010-06-29.

Automatic conversion script
Id: cif_fix_enum 1527 2010-12-29 10:47:43Z saulius 
;
_cod_original_cell_volume 3206.4(11)
_cod_database_code 4310141

loop_
_symmetry_equiv_pos_as_xyz
'x, y, z'
'x, -y, z+1/2'
'x+1/2, y+1/2, z'
'x+1/2, -y+1/2, z+1/2'

loop_
_atom_site_label
_atom_site_type_symbol
_atom_site_fract_x
_atom_site_fract_y
_atom_site_fract_z
_atom_site_U_iso_or_equiv
_atom_site_adp_type
_atom_site_occupancy
_atom_site_symmetry_multiplicity
_atom_site_calc_flag
_atom_site_refinement_flags
_atom_site_disorder_assembly
_atom_site_disorder_group
Co1 Co 0.20863(10) 0.65224(5) 0.79854(8) 0.0445(3) Uani 1 1 d . . .
N1 N 0.1607(6) 0.5791(3) 0.8660(5) 0.046(2) Uani 1 1 d . . .
N2 N 0.1968(7) 0.5947(3) 0.6902(5) 0.0454(19) Uani 1 1 d . . .
N3 N 0.2392(6) 0.7259(3) 0.7289(5) 0.0439(18) Uani 1 1 d . . .
N4 N 0.2585(6) 0.7057(3) 0.9135(4) 0.0396(17) Uani 1 1 d . . .
N5 N 0.3804(6) 0.6312(3) 0.8270(5) 0.0394(18) Uani 1 1 d . . .
N6 N 0.6399(7) 0.6028(4) 0.8633(6) 0.073(2) Uani 1 1 d . . .
O1 O 0.1235(7) 0.6197(3) 1.0981(4) 0.0716(18) Uani 1 1 d . . .
O2 O 0.1532(6) 0.5187(3) 0.9966(4) 0.0687(18) Uani 1 1 d . . .
O3 O 0.3868(5) 0.6520(3) 0.6035(4) 0.0634(15) Uani 1 1 d . . .
O4 O 0.2542(6) 0.7835(3) 0.5969(4) 0.0718(19) Uani 1 1 d . . .
O5 O 0.0325(6) 0.6771(3) 0.7870(4) 0.0545(16) Uani 1 1 d . . .
O6 O -0.0692(6) 0.6952(3) 0.6335(5) 0.089(2) Uani 1 1 d . . .
C1 C 0.2107(9) 0.6221(4) 1.0323(6) 0.051(3) Uani 1 1 d . . .
C2 C 0.3378(8) 0.6083(4) 1.0986(6) 0.069(3) Uani 1 1 d . . .
H2A H 0.3622 0.6419 1.1426 0.104 Uiso 1 1 calc R . .
H2B H 0.4018 0.6026 1.0613 0.104 Uiso 1 1 calc R . .
H2C H 0.3308 0.5714 1.1344 0.104 Uiso 1 1 calc R . .
C3 C -0.0099(11) 0.6164(5) 1.0556(8) 0.098(4) Uani 1 1 d . . .
H3A H -0.0575 0.6148 1.1056 0.148 Uiso 1 1 calc R . .
H3B H -0.0272 0.5800 1.0164 0.148 Uiso 1 1 calc R . .
H3C H -0.0353 0.6521 1.0161 0.148 Uiso 1 1 calc R . .
C4 C 0.1734(8) 0.5682(4) 0.9597(7) 0.049(2) Uani 1 1 d . . .
C5 C 0.0953(8) 0.5292(4) 0.7999(6) 0.060(3) Uani 1 1 d . . .
C6 C -0.0442(8) 0.5216(4) 0.8101(6) 0.082(3) Uani 1 1 d . . .
H6B H -0.0883 0.5603 0.7976 0.124 Uiso 1 1 calc R . .
H6C H -0.0448 0.5083 0.8746 0.124 Uiso 1 1 calc R . .
H6D H -0.0868 0.4915 0.7646 0.124 Uiso 1 1 calc R . .
C7 C 0.1649(10) 0.4651(4) 0.8198(7) 0.093(4) Uani 1 1 d . . .
H7A H 0.2525 0.4691 0.8139 0.139 Uiso 1 1 calc R . .
H7B H 0.1214 0.4355 0.7736 0.139 Uiso 1 1 calc R . .
H7C H 0.1631 0.4516 0.8839 0.139 Uiso 1 1 calc R . .
C8 C 0.0875(9) 0.5527(4) 0.6956(5) 0.056(2) Uani 1 1 d . . .
H8A H 0.0885 0.5179 0.6531 0.068 Uiso 1 1 calc R . .
H8B H 0.0070 0.5745 0.6732 0.068 Uiso 1 1 calc R . .
C9 C 0.1702(8) 0.6237(4) 0.5918(6) 0.053(3) Uani 1 1 d . . .
H9A H 0.0823 0.6387 0.5775 0.063 Uiso 1 1 calc R . .
H9B H 0.1756 0.5919 0.5450 0.063 Uiso 1 1 calc R . .
C10 C 0.2572(8) 0.6763(4) 0.5770(6) 0.047(2) Uani 1 1 d . . .
C11 C 0.2227(8) 0.6888(4) 0.4698(5) 0.063(3) Uani 1 1 d . . .
H11A H 0.2734 0.7225 0.4550 0.095 Uiso 1 1 calc R . .
H11B H 0.1331 0.6990 0.4505 0.095 Uiso 1 1 calc R . .
H11C H 0.2397 0.6528 0.4355 0.095 Uiso 1 1 calc R . .
C12 C 0.4877(10) 0.6939(5) 0.6022(8) 0.098(4) Uani 1 1 d . . .
H12A H 0.5688 0.6731 0.6212 0.147 Uiso 1 1 calc R . .
H12B H 0.4842 0.7270 0.6463 0.147 Uiso 1 1 calc R . .
H12C H 0.4788 0.7102 0.5381 0.147 Uiso 1 1 calc R . .
C13 C 0.2474(7) 0.7338(4) 0.6369(7) 0.047(2) Uani 1 1 d . . .
C14 C 0.2396(9) 0.7852(4) 0.7825(6) 0.048(2) Uani 1 1 d . . .
C15 C 0.3687(9) 0.8198(4) 0.7934(6) 0.079(3) Uani 1 1 d . . .
H15A H 0.4382 0.7928 0.8217 0.119 Uiso 1 1 calc R . .
H15B H 0.3692 0.8550 0.8344 0.119 Uiso 1 1 calc R . .
H15C H 0.3789 0.8330 0.7310 0.119 Uiso 1 1 calc R . .
C16 C 0.1341(9) 0.8294(4) 0.7380(6) 0.071(3) Uani 1 1 d . . .
H16A H 0.0523 0.8092 0.7300 0.107 Uiso 1 1 calc R . .
H16B H 0.1464 0.8425 0.6761 0.107 Uiso 1 1 calc R . .
H16C H 0.1364 0.8644 0.7794 0.107 Uiso 1 1 calc R . .
C17 C 0.2136(8) 0.7677(4) 0.8803(6) 0.049(2) Uani 1 1 d . . .
H17A H 0.2554 0.7975 0.9280 0.059 Uiso 1 1 calc R . .
H17B H 0.1218 0.7702 0.8765 0.059 Uiso 1 1 calc R . .
C18 C 0.1943(9) 0.6874(4) 0.9913(6) 0.053(3) Uani 1 1 d . . .
H18A H 0.1029 0.6944 0.9678 0.063 Uiso 1 1 calc R . .
H18B H 0.2232 0.7155 1.0449 0.063 Uiso 1 1 calc R . .
C19 C 0.4026(9) 0.7065(4) 0.9504(6) 0.057(3) Uani 1 1 d . . .
H19A H 0.4355 0.7471 0.9407 0.068 Uiso 1 1 calc R . .
H19B H 0.4234 0.6978 1.0192 0.068 Uiso 1 1 calc R . .
C20 C 0.4647(9) 0.6602(4) 0.8991(6) 0.045(2) Uani 1 1 d . . .
C21 C 0.5934(9) 0.6451(5) 0.9150(6) 0.057(2) Uani 1 1 d . . .
H21A H 0.6507 0.6653 0.9642 0.069 Uiso 1 1 calc R . .
C22 C 0.5551(11) 0.5754(4) 0.7949(8) 0.068(3) Uani 1 1 d . . .
H22A H 0.5842 0.5461 0.7572 0.081 Uiso 1 1 calc R . .
C23 C 0.4250(9) 0.5878(4) 0.7761(6) 0.047(2) Uani 1 1 d . . .
C24 C 0.3186(9) 0.5582(4) 0.7039(6) 0.058(3) Uani 1 1 d . . .
H24A H 0.3037 0.5171 0.7257 0.070 Uiso 1 1 calc R . .
H24B H 0.3437 0.5545 0.6425 0.070 Uiso 1 1 calc R . .
C25 C -0.0619(10) 0.6950(4) 0.7205(8) 0.062(3) Uani 1 1 d . . .
C26 C -0.1726(9) 0.7191(5) 0.7593(7) 0.089(3) Uani 1 1 d . . .
H26A H -0.2407 0.7317 0.7065 0.133 Uiso 1 1 calc R . .
H26B H -0.1446 0.7537 0.8007 0.133 Uiso 1 1 calc R . .
H26C H -0.2033 0.6873 0.7954 0.133 Uiso 1 1 calc R . .
C27 C 0.7217(19) 0.5232(12) 0.544(2) 0.227(11) Uani 1 1 d . . .
C28 C 0.642(3) 0.4896(8) 0.5895(10) 0.177(10) Uani 1 1 d . . .
O7 O 0.5268(15) 0.5203(7) 0.5088(16) 0.236(7) Uani 1 1 d . . .
C30 C 0.581(3) 0.5636(7) 0.4434(11) 0.168(6) Uani 1 1 d . . .
C31 C 0.732(3) 0.5653(9) 0.491(3) 0.250(15) Uani 1 1 d . . .

loop_
_atom_site_aniso_label
_atom_site_aniso_U_11
_atom_site_aniso_U_22
_atom_site_aniso_U_33
_atom_site_aniso_U_23
_atom_site_aniso_U_13
_atom_site_aniso_U_12
Co1 0.0520(7) 0.0448(6) 0.0367(6) 0.0002(7) 0.0095(4) -0.0022(7)
N1 0.053(5) 0.052(5) 0.035(5) -0.009(4) 0.014(4) -0.010(4)
N2 0.047(5) 0.043(5) 0.046(5) 0.001(4) 0.011(4) -0.001(4)
N3 0.048(5) 0.046(5) 0.038(5) 0.000(4) 0.010(4) -0.004(4)
N4 0.040(5) 0.037(5) 0.039(5) 0.000(3) 0.003(4) -0.002(4)
N5 0.043(5) 0.043(4) 0.033(4) 0.000(4) 0.011(4) 0.003(4)
N6 0.064(6) 0.076(6) 0.079(6) -0.014(5) 0.017(5) 0.003(5)
O1 0.087(5) 0.087(5) 0.051(4) -0.002(3) 0.037(4) -0.017(4)
O2 0.111(5) 0.043(4) 0.058(4) 0.017(3) 0.031(3) -0.010(4)
O3 0.050(4) 0.068(4) 0.076(4) 0.005(3) 0.024(3) -0.010(4)
O4 0.117(6) 0.049(4) 0.047(4) 0.006(3) 0.013(3) -0.013(4)
O5 0.055(4) 0.063(4) 0.046(4) 0.009(4) 0.012(3) 0.002(4)
O6 0.095(5) 0.115(6) 0.054(5) 0.006(4) 0.010(4) 0.022(4)
C1 0.068(7) 0.049(6) 0.036(6) 0.005(5) 0.011(5) 0.003(5)
C2 0.091(8) 0.058(6) 0.053(6) 0.003(5) 0.001(6) 0.005(5)
C3 0.098(10) 0.093(8) 0.124(10) 0.013(7) 0.067(8) 0.005(7)
C4 0.046(6) 0.054(7) 0.051(7) 0.004(6) 0.016(5) 0.002(5)
C5 0.081(8) 0.063(7) 0.039(6) 0.001(5) 0.018(5) -0.014(6)
C6 0.075(8) 0.119(9) 0.056(7) 0.009(6) 0.020(5) -0.051(7)
C7 0.168(11) 0.051(7) 0.065(7) -0.010(5) 0.039(6) -0.023(7)
C8 0.074(6) 0.052(6) 0.045(6) -0.011(5) 0.020(5) -0.006(5)
C9 0.067(7) 0.053(6) 0.032(5) -0.007(5) -0.003(5) 0.004(5)
C10 0.037(6) 0.052(6) 0.053(6) 0.016(5) 0.009(5) -0.014(5)
C11 0.081(7) 0.079(7) 0.031(6) 0.000(5) 0.015(5) -0.007(6)
C12 0.077(8) 0.090(8) 0.139(10) 0.011(7) 0.048(7) -0.013(7)
C13 0.054(7) 0.032(7) 0.053(7) 0.003(6) 0.011(5) 0.001(5)
C14 0.068(7) 0.039(5) 0.040(6) 0.006(5) 0.017(5) 0.001(5)
C15 0.106(8) 0.075(7) 0.055(6) 0.006(5) 0.015(5) -0.027(6)
C16 0.107(8) 0.057(6) 0.048(6) 0.000(5) 0.014(5) 0.009(6)
C17 0.062(6) 0.043(6) 0.044(6) 0.004(5) 0.017(4) 0.004(5)
C18 0.060(6) 0.060(7) 0.039(6) -0.014(5) 0.014(5) 0.001(5)
C19 0.081(8) 0.040(6) 0.053(6) -0.007(5) 0.022(6) 0.004(5)
C20 0.045(7) 0.050(6) 0.034(5) 0.004(5) -0.003(5) -0.008(5)
C21 0.044(7) 0.064(7) 0.062(6) 0.006(6) 0.006(5) -0.005(6)
C22 0.057(8) 0.074(7) 0.081(8) -0.012(6) 0.035(6) 0.016(7)
C23 0.061(8) 0.046(6) 0.038(6) -0.001(5) 0.015(5) -0.007(5)
C24 0.089(8) 0.052(6) 0.037(6) -0.008(5) 0.020(6) 0.010(6)
C25 0.067(8) 0.078(8) 0.041(7) 0.011(6) 0.008(6) -0.008(6)
C26 0.055(7) 0.122(9) 0.089(8) 0.013(7) 0.017(6) 0.027(6)
C27 0.125(17) 0.20(3) 0.33(4) 0.02(2) -0.002(19) -0.010(18)
C28 0.33(3) 0.147(14) 0.056(9) -0.020(9) 0.043(13) -0.128(19)
O7 0.216(15) 0.228(16) 0.32(2) -0.087(15) 0.178(15) -0.052(11)
C30 0.26(2) 0.107(13) 0.142(14) 0.001(10) 0.066(15) -0.015(15)
C31 0.22(3) 0.122(17) 0.45(4) 0.12(2) 0.17(3) 0.009(17)

loop_
_atom_type_symbol
_atom_type_description
_atom_type_scat_dispersion_real
_atom_type_scat_dispersion_imag
_atom_type_scat_source
C C 0.0033 0.0016 'International Tables Vol C Tables 4.2.6.8 and 6.1.1.4'
H H 0.0000 0.0000 'International Tables Vol C Tables 4.2.6.8 and 6.1.1.4'
N N 0.0061 0.0033 'International Tables Vol C Tables 4.2.6.8 and 6.1.1.4'
O O 0.0106 0.0060 'International Tables Vol C Tables 4.2.6.8 and 6.1.1.4'
Co Co 0.3494 0.9721 'International Tables Vol C Tables 4.2.6.8 and 6.1.1.4'

loop_
_geom_angle_atom_site_label_1
_geom_angle_atom_site_label_2
_geom_angle_atom_site_label_3
_geom_angle
_geom_angle_site_symmetry_1
_geom_angle_site_symmetry_3
_geom_angle_publ_flag
N5 Co1 O5 172.3(3) . . ?
N5 Co1 N3 92.6(3) . . ?
O5 Co1 N3 89.8(3) . . ?
N5 Co1 N2 84.4(3) . . ?
O5 Co1 N2 102.7(3) . . ?
N3 Co1 N2 96.6(3) . . ?
N5 Co1 N4 83.8(3) . . ?
O5 Co1 N4 89.1(3) . . ?
N3 Co1 N4 83.7(3) . . ?
N2 Co1 N4 168.2(3) . . ?
N5 Co1 N1 92.6(3) . . ?
O5 Co1 N1 85.1(3) . . ?
N3 Co1 N1 174.8(3) . . ?
N2 Co1 N1 83.6(3) . . ?
N4 Co1 N1 97.1(3) . . ?
C4 N1 C5 115.2(7) . . ?
C4 N1 Co1 130.4(6) . . ?
C5 N1 Co1 114.4(5) . . ?
C8 N2 C24 109.5(6) . . ?
C8 N2 C9 108.4(6) . . ?
C24 N2 C9 108.8(6) . . ?
C8 N2 Co1 105.3(5) . . ?
C24 N2 Co1 109.4(5) . . ?
C9 N2 Co1 115.3(5) . . ?
C13 N3 C14 113.1(7) . . ?
C13 N3 Co1 130.9(6) . . ?
C14 N3 Co1 115.6(5) . . ?
C17 N4 C18 108.3(6) . . ?
C17 N4 C19 109.4(6) . . ?
C18 N4 C19 110.4(6) . . ?
C17 N4 Co1 105.4(5) . . ?
C18 N4 Co1 112.0(5) . . ?
C19 N4 Co1 111.1(5) . . ?
C23 N5 C20 118.6(7) . . ?
C23 N5 Co1 120.8(6) . . ?
C20 N5 Co1 120.6(6) . . ?
C22 N6 C21 115.9(8) . . ?
C3 O1 C1 116.9(7) . . ?
C12 O3 C10 116.6(7) . . ?
C25 O5 Co1 137.9(6) . . ?
O1 C1 C2 102.0(7) . . ?
O1 C1 C18 103.9(7) . . ?
C2 C1 C18 115.8(7) . . ?
O1 C1 C4 107.0(7) . . ?
C2 C1 C4 109.2(7) . . ?
C18 C1 C4 117.3(7) . . ?
O2 C4 N1 126.3(9) . . ?
O2 C4 C1 114.8(8) . . ?
N1 C4 C1 118.9(9) . . ?
N1 C5 C6 110.2(7) . . ?
N1 C5 C8 106.1(7) . . ?
C6 C5 C8 106.1(7) . . ?
N1 C5 C7 113.1(7) . . ?
C6 C5 C7 108.4(7) . . ?
C8 C5 C7 112.7(7) . . ?
N2 C8 C5 111.9(7) . . ?
N2 C9 C10 116.8(7) . . ?
O3 C10 C11 109.5(7) . . ?
O3 C10 C9 105.5(7) . . ?
C11 C10 C9 104.8(7) . . ?
O3 C10 C13 109.4(7) . . ?
C11 C10 C13 112.5(8) . . ?
C9 C10 C13 114.8(7) . . ?
O4 C13 N3 125.8(8) . . ?
O4 C13 C10 116.3(8) . . ?
N3 C13 C10 117.8(8) . . ?
N3 C14 C16 114.7(7) . . ?
N3 C14 C17 105.5(6) . . ?
C16 C14 C17 105.8(7) . . ?
N3 C14 C15 111.8(7) . . ?
C16 C14 C15 107.4(7) . . ?
C17 C14 C15 111.6(8) . . ?
N4 C17 C14 114.1(6) . . ?
N4 C18 C1 120.1(7) . . ?
C20 C19 N4 110.6(7) . . ?
N5 C20 C21 118.7(8) . . ?
N5 C20 C19 113.1(8) . . ?
C21 C20 C19 128.1(9) . . ?
N6 C21 C20 123.4(8) . . ?
N6 C22 C23 123.6(9) . . ?
N5 C23 C22 119.7(8) . . ?
N5 C23 C24 111.5(8) . . ?
C22 C23 C24 128.7(9) . . ?
C23 C24 N2 111.4(7) . . ?
O6 C25 O5 127.6(9) . . ?
O6 C25 C26 119.4(9) . . ?
O5 C25 C26 113.0(8) . . ?
C31 C27 C28 147(2) . . ?
C31 C27 C30 52.0(16) . . ?
C28 C27 C30 97.1(16) . . ?
C27 C28 O7 84.4(13) . . ?
C30 O7 C28 110.6(14) . . ?
O7 C30 C31 103.7(15) . . ?
O7 C30 C27 67.9(12) . . ?
C31 C30 C27 36.4(9) . . ?
C27 C31 C30 91.6(18) . . ?

loop_
_geom_bond_atom_site_label_1
_geom_bond_atom_site_label_2
_geom_bond_distance
_geom_bond_site_symmetry_2
_geom_bond_publ_flag
Co1 N5 1.844(7) . ?
Co1 O5 1.926(6) . ?
Co1 N3 1.947(7) . ?
Co1 N2 1.963(7) . ?
Co1 N4 1.976(6) . ?
Co1 N1 1.979(7) . ?
N1 C4 1.328(10) . ?
N1 C5 1.500(10) . ?
N2 C8 1.495(9) . ?
N2 C24 1.498(9) . ?
N2 C9 1.500(9) . ?
N3 C13 1.339(9) . ?
N3 C14 1.496(10) . ?
N4 C17 1.473(9) . ?
N4 C18 1.477(10) . ?
N4 C19 1.510(10) . ?
N5 C23 1.337(9) . ?
N5 C20 1.357(9) . ?
N6 C22 1.313(11) . ?
N6 C21 1.337(10) . ?
O1 C3 1.418(11) . ?
O1 C1 1.457(9) . ?
O2 C4 1.236(9) . ?
O3 C12 1.413(9) . ?
O3 C10 1.449(9) . ?
O4 C13 1.230(9) . ?
O5 C25 1.278(10) . ?
O6 C25 1.220(10) . ?
C1 C2 1.500(11) . ?
C1 C18 1.529(11) . ?
C1 C4 1.551(12) . ?
C5 C6 1.536(11) . ?
C5 C8 1.550(10) . ?
C5 C7 1.575(11) . ?
C9 C10 1.517(11) . ?
C10 C11 1.508(11) . ?
C10 C13 1.527(11) . ?
C14 C16 1.506(11) . ?
C14 C17 1.522(11) . ?
C14 C15 1.545(11) . ?
C19 C20 1.482(10) . ?
C20 C21 1.381(11) . ?
C22 C23 1.379(11) . ?
C23 C24 1.496(10) . ?
C25 C26 1.503(11) . ?
C27 C31 1.21(3) . ?
C27 C28 1.38(3) . ?
C27 C30 2.03(3) . ?
C28 O7 1.63(2) . ?
O7 C30 1.522(19) . ?
C30 C31 1.60(3) . ?
